data_7016005
loop_
_publ_author_name
'Schneider, Caspar J.'
'Moubaraki, Boujemaa'
'Cashion, John D.'
'Turner, David R.'
'Leita, Benjamin A.'
'Batten, Stuart R.'
'Murray, Keith S.'

_publ_section_title
;
 Spin crossover in di-, tri- and tetranuclear, mixed-ligand
 tris(pyrazolyl)methane iron(ii) complexes.
;
_journal_issue 26
_journal_name_full 'Dalton transactions (Cambridge, England : 2003)'
_journal_page_first 6939
_journal_page_last 6951
_journal_paper_doi 10.1039/c0dt01725f
_journal_volume 40
_journal_year 2011
_chemical_formula_moiety
;
C66 H76 Fe2 N24 O2, 2.5(C2 H3 N), 2(C4 H10 O2), 4(B F4)
;
_chemical_formula_sum 'C79 H103.5 B4 F16 Fe2 N26.5 O6'
_chemical_formula_weight 1979.32
_chemical_name_common
;((Fe((3,5-
Me2pz)3CH))2(C10H(CH2OCH2C(pz)3)2))(BF4)4(MeCN)2.5(DME)2
;
_chemical_name_systematic
;
[{Fe((3,5-Me2pz)3CH)}2(C10H(CH2OCH2C(pz)3]2)](BF4)4(MeCN)2.5(DME)2
;
_space_group_IT_number 2
_symmetry_cell_setting triclinic
_symmetry_space_group_name_Hall '-P 1'
_symmetry_space_group_name_H-M 'P -1'
_atom_sites_solution_hydrogens geom
_atom_sites_solution_primary direct
_atom_sites_solution_secondary difmap
_audit_creation_method SHELXL-97
_cell_angle_alpha 69.346(3)
_cell_angle_beta 82.768(3)
_cell_angle_gamma 70.093(3)
_cell_formula_units_Z 2
_cell_length_a 14.1238(6)
_cell_length_b 16.4661(9)
_cell_length_c 23.0010(12)
_cell_measurement_reflns_used 16557
_cell_measurement_temperature 123(1)
_cell_measurement_theta_max 25.00
_cell_measurement_theta_min 1.71
_cell_volume 4706.2(4)
_computing_cell_refinement 'DENZO-SMN (Otwinowski & Minor, 1997)'
_computing_data_collection 'Collect (Hooft, 1999)'
_computing_data_reduction 'DENZO-SMN (Otwinowski & Minor, 1997)'
_computing_molecular_graphics 'X-Seed (Barbour, 1999)'
_computing_publication_material 'CIFTAB (Sheldrick, 1997)'
_computing_structure_refinement 'SHELXL-97 (Sheldrick, 1997)'
_computing_structure_solution 'SHELXS-97 (Sheldrick, 1990)'
_diffrn_ambient_temperature 123(1)
_diffrn_measured_fraction_theta_full 0.999
_diffrn_measured_fraction_theta_max 0.999
_diffrn_measurement_device_type 'Nonius KappaCCD'
_diffrn_measurement_method 'phi and omega scans'
_diffrn_radiation_monochromator graphite
_diffrn_radiation_source 'fine-focus sealed tube'
_diffrn_radiation_type MoK\a
_diffrn_radiation_wavelength 0.71073
_diffrn_reflns_av_R_equivalents 0.0687
_diffrn_reflns_av_sigmaI/netI 0.0518
_diffrn_reflns_limit_h_max 16
_diffrn_reflns_limit_h_min -16
_diffrn_reflns_limit_k_max 19
_diffrn_reflns_limit_k_min -19
_diffrn_reflns_limit_l_max 27
_diffrn_reflns_limit_l_min -27
_diffrn_reflns_number 93505
_diffrn_reflns_theta_full 25.00
_diffrn_reflns_theta_max 25.00
_diffrn_reflns_theta_min 1.71
_exptl_absorpt_coefficient_mu 0.404
_exptl_absorpt_correction_T_max 0.9607
_exptl_absorpt_correction_T_min 0.8883
_exptl_absorpt_correction_type empirical
_exptl_absorpt_process_details SORTAV
_exptl_crystal_colour purple
_exptl_crystal_density_diffrn 1.397
_exptl_crystal_density_method 'not measured'
_exptl_crystal_description prism
_exptl_crystal_F_000 2054
_exptl_crystal_size_max 0.30
_exptl_crystal_size_mid 0.18
_exptl_crystal_size_min 0.10
_refine_diff_density_max 1.661
_refine_diff_density_min -0.705
_refine_diff_density_rms 0.107
_refine_ls_extinction_method none
_refine_ls_goodness_of_fit_ref 1.026
_refine_ls_hydrogen_treatment constr
_refine_ls_matrix_type full
_refine_ls_number_parameters 1235
_refine_ls_number_reflns 16557
_refine_ls_number_restraints 3
_refine_ls_restrained_S_all 1.026
_refine_ls_R_factor_all 0.1097
_refine_ls_R_factor_gt 0.0740
_refine_ls_shift/su_max 0.001
_refine_ls_shift/su_mean 0.000
_refine_ls_structure_factor_coef Fsqd
_refine_ls_weighting_details 'calc w=1/[\s^2^(Fo^2^)+(0.2000P)^2^+0.0000P] where P=(Fo^2^+2Fc^2^)/3'
_refine_ls_weighting_scheme calc
_refine_ls_wR_factor_gt 0.2059
_refine_ls_wR_factor_ref 0.2365
_reflns_number_gt 11410
_reflns_number_total 16557
_reflns_threshold_expression >2sigma(I)
_cod_data_source_file c0dt01725f.txt
_cod_data_source_block 2.2.5MeCN.2DME
_cod_depositor_comments
;
The following automatic conversions were performed:

'_exptl_absorpt_correction_type' value 'Empirical' changed to
'empirical' according to
/home/saulius/struct/CIF-dictionaries/cif_core.dic dictionary named
'cif_core.dic' version 2.4.1 from 2010-06-29.

Automatic conversion script
Id: cif_fix_values 1715 2011-07-08 13:25:40Z adriana 
;
_cod_original_sg_symbol_H-M P-1
_cod_original_formula_sum 'C79 H103.50 B4 F16 Fe2 N26.50 O6'
_cod_database_code 7016005

loop_
_symmetry_equiv_pos_as_xyz
'x, y, z'
'-x, -y, -z'

loop_
_atom_site_label
_atom_site_type_symbol
_atom_site_fract_x
_atom_site_fract_y
_atom_site_fract_z
_atom_site_U_iso_or_equiv
_atom_site_adp_type
_atom_site_occupancy
_atom_site_symmetry_multiplicity
_atom_site_calc_flag
_atom_site_refinement_flags
_atom_site_disorder_assembly
_atom_site_disorder_group
F1 F 0.2578(3) 0.3176(2) 0.68061(16) 0.0638(9) Uani 1 1 d . . .
O1 O 0.8821(3) 0.4314(2) 0.34840(14) 0.0412(8) Uani 1 1 d . . .
N2 N 0.6045(3) 0.4082(2) 0.33619(16) 0.0308(8) Uani 1 1 d . . .
C17 C 0.5314(4) 0.4745(3) 0.3497(2) 0.0354(10) Uani 1 1 d . . .
H17 H 0.4638 0.4746 0.3589 0.043 Uiso 1 1 calc R . .
B1 B 0.3167(5) 0.2680(5) 0.6462(4) 0.0533(17) Uani 1 1 d . . .
F2 F 0.4064(3) 0.2807(3) 0.63176(18) 0.0766(11) Uani 1 1 d . . .
O3 O 0.2495(3) 0.6326(3) 0.43476(19) 0.0625(11) Uani 1 1 d . . .
N4 N 0.7454(3) 0.2416(2) 0.37298(16) 0.0302(8) Uani 1 1 d . . .
C18 C 0.5668(4) 0.5441(3) 0.3485(2) 0.0423(12) Uani 1 1 d . . .
H18 H 0.5292 0.5985 0.3572 0.051 Uiso 1 1 calc R . .
B2 B 0.0805(5) 0.4258(5) 0.1521(3) 0.0533(16) Uani 1 1 d . . .
F3 F 0.3341(6) 0.1798(4) 0.6792(6) 0.233(5) Uani 1 1 d . . .
O4 O 0.3387(4) 0.4557(3) 0.4218(3) 0.0807(14) Uani 1 1 d . . .
N6 N 0.6879(3) 0.3243(3) 0.25344(16) 0.0317(8) Uani 1 1 d . . .
C19 C 0.6655(4) 0.5190(3) 0.3325(2) 0.0401(12) Uani 1 1 d . . .
H19 H 0.7104 0.5529 0.3271 0.048 Uiso 1 1 calc R . .
B3 B 0.1823(5) 0.0834(4) 0.4409(3) 0.0437(14) Uani 1 1 d . . .
F4 F 0.2693(4) 0.2670(7) 0.6028(3) 0.177(4) Uani 1 1 d . . .
O2 O 0.7994(2) 0.3318(2) 0.93414(14) 0.0388(8) Uani 1 1 d . . .
N1 N 0.6878(3) 0.4356(2) 0.32555(16) 0.0325(8) Uani 1 1 d . . .
C20 C 0.7915(3) 0.1642(3) 0.4166(2) 0.0354(10) Uani 1 1 d . . .
H20 H 0.7636 0.1165 0.4378 0.042 Uiso 1 1 calc R . .
B4 B 0.3334(5) 0.8552(4) 0.8752(3) 0.0438(14) Uani 1 1 d . . .
F5 F 0.0645(4) 0.4220(4) 0.21186(18) 0.133(2) Uani 1 1 d . . .
O5 O 0.3635(4) 0.3313(4) 0.9163(2) 0.0965(17) Uani 1 1 d . . .
N3 N 0.8113(3) 0.2898(2) 0.35549(16) 0.0305(8) Uani 1 1 d . . .
C21 C 0.8879(4) 0.1632(3) 0.4269(2) 0.0381(11) Uani 1 1 d . . .
H21 H 0.9365 0.1156 0.4555 0.046 Uiso 1 1 calc R . .
F6 F 0.0836(4) 0.5097(3) 0.11538(18) 0.0897(13) Uani 1 1 d . . .
O6 O 0.2047(3) 0.3832(3) 0.8282(2) 0.0663(11) Uani 1 1 d . . .
N5 N 0.7603(3) 0.3641(3) 0.25100(17) 0.0360(9) Uani 1 1 d . . .
C22 C 0.8978(3) 0.2427(3) 0.3881(2) 0.0361(11) Uani 1 1 d . . .
H22 H 0.9549 0.2624 0.3843 0.043 Uiso 1 1 calc R . .
F7 F 0.1727(3) 0.3643(3) 0.14582(19) 0.0926(13) Uani 1 1 d . . .
N7 N 0.5487(3) 0.2571(2) 0.41274(16) 0.0285(8) Uani 1 1 d . . .
C23 C 0.6865(4) 0.3203(3) 0.1975(2) 0.0401(11) Uani 1 1 d . . .
H23 H 0.6432 0.2962 0.1851 0.048 Uiso 1 1 calc R . .
F8 F 0.0081(4) 0.4061(4) 0.1342(3) 0.127(2) Uani 1 1 d . . .
N9 N 0.6327(3) 0.1679(2) 0.32634(17) 0.0301(8) Uani 1 1 d . . .
C24 C 0.7573(5) 0.3563(4) 0.1587(2) 0.0549(15) Uani 1 1 d . . .
H24 H 0.7714 0.3603 0.1164 0.066 Uiso 1 1 calc R . .
F9 F 0.1241(3) 0.0421(3) 0.4263(2) 0.0769(11) Uani 1 1 d . . .
N11 N 0.4846(3) 0.3338(2) 0.29133(17) 0.0319(8) Uani 1 1 d . . .
C25 C 0.8017(4) 0.3847(4) 0.1937(2) 0.0499(14) Uani 1 1 d . . .
H25 H 0.8524 0.4134 0.1804 0.060 Uiso 1 1 calc R . .
F10 F 0.1263(2) 0.1681(2) 0.44196(17) 0.0614(9) Uani 1 1 d . . .
N8 N 0.4788(3) 0.2139(2) 0.41772(16) 0.0289(8) Uani 1 1 d . . .
C26 C 0.7802(4) 0.3781(3) 0.3067(2) 0.0333(10) Uani 1 1 d . . .
F11 F 0.2222(3) 0.0300(3) 0.49923(17) 0.0777(11) Uani 1 1 d . . .
N10 N 0.5525(3) 0.1357(2) 0.34638(17) 0.0301(8) Uani 1 1 d . . .
C27 C 0.8628(4) 0.4221(4) 0.2933(2) 0.0398(11) Uani 1 1 d . . .
H27A H 0.9245 0.3833 0.2786 0.048 Uiso 1 1 calc R . .
H27B H 0.8409 0.4829 0.2605 0.048 Uiso 1 1 calc R . .
F12 F 0.2641(2) 0.0879(2) 0.40171(15) 0.0593(9) Uani 1 1 d . . .
N12 N 0.4253(3) 0.2779(2) 0.31393(16) 0.0308(8) Uani 1 1 d . . .
C28 C 0.9589(5) 0.4728(4) 0.3407(2) 0.0539(15) Uani 1 1 d . . .
H28A H 0.9351 0.5373 0.3131 0.065 Uiso 1 1 calc R . .
H28B H 1.0198 0.4396 0.3219 0.065 Uiso 1 1 calc R . .
F13 F 0.2539(3) 0.8240(2) 0.90192(17) 0.0684(9) Uani 1 1 d . . .
N18 N 0.8061(3) 0.1306(3) 0.86784(17) 0.0361(9) Uani 1 1 d . . .
C29 C 0.9829(4) 0.4685(4) 0.4033(2) 0.0404(12) Uani 1 1 d . . .
F14 F 0.3725(3) 0.8747(4) 0.91829(19) 0.0934(14) Uani 1 1 d . . .
N16 N 0.8635(3) 0.2616(3) 0.77725(17) 0.0334(9) Uani 1 1 d . . .
C30 C 0.9513(4) 0.5443(3) 0.4203(2) 0.0395(11) Uani 1 1 d . . .
H30 H 0.9130 0.6007 0.3917 0.047 Uiso 1 1 calc R . .
F15 F 0.2985(3) 0.9329(3) 0.82641(17) 0.0830(12) Uani 1 1 d . . .
N14 N 1.0018(3) 0.1074(3) 0.84486(17) 0.0331(8) Uani 1 1 d . . .
C31 C 0.9732(3) 0.5422(3) 0.4785(2) 0.0339(10) Uani 1 1 d . . .
F16 F 0.4074(2) 0.7910(2) 0.85510(17) 0.0645(9) Uani 1 1 d . . .
N17 N 0.8179(3) 0.1756(3) 0.90428(17) 0.0354(9) Uani 1 1 d . . .
C32 C 1.0367(4) 0.3848(4) 0.4457(3) 0.0471(13) Uani 1 1 d . . .
H32 H 1.0587 0.3311 0.4344 0.057 Uiso 1 1 calc R . .
N15 N 0.8695(3) 0.2907(2) 0.82446(17) 0.0322(8) Uani 1 1 d . . .
C33 C 1.0577(4) 0.3801(4) 0.5031(2) 0.0461(12) Uani 1 1 d . . .
H33 H 1.0943 0.3227 0.5315 0.055 Uiso 1 1 calc R . .
N13 N 0.9909(3) 0.1571(3) 0.88370(17) 0.0342(9) Uani 1 1 d . . .
C2 C 0.5482(3) 0.2662(3) 0.4680(2) 0.0305(10) Uani 1 1 d . . .
N23 N 0.9162(3) 0.0003(3) 0.80833(17) 0.0345(9) Uani 1 1 d . . .
C3 C 0.4792(3) 0.2299(3) 0.5076(2) 0.0346(10) Uani 1 1 d . . .
H3 H 0.4654 0.2278 0.5495 0.042 Uiso 1 1 calc R . .
N19 N 0.9753(3) 0.1335(3) 0.71961(16) 0.0315(8) Uani 1 1 d . . .
C4 C 0.4348(3) 0.1976(3) 0.4749(2) 0.0329(10) Uani 1 1 d . . .
N21 N 0.7726(3) 0.1584(3) 0.74359(17) 0.0343(9) Uani 1 1 d . . .
C1 C 0.6137(4) 0.3111(3) 0.4837(2) 0.0384(11) Uani 1 1 d . . .
H1A H 0.6752 0.3040 0.4583 0.058 Uiso 1 1 calc R . .
H1B H 0.6315 0.2821 0.5278 0.058 Uiso 1 1 calc R . .
H1C H 0.5770 0.3764 0.4752 0.058 Uiso 1 1 calc R . .
N24 N 0.9084(3) -0.0235(2) 0.75790(17) 0.0321(8) Uani 1 1 d . . .
C5 C 0.3562(4) 0.1529(4) 0.4927(2) 0.0425(12) Uani 1 1 d . . .
H5A H 0.2989 0.1886 0.4645 0.064 Uiso 1 1 calc R . .
H5B H 0.3338 0.1494 0.5354 0.064 Uiso 1 1 calc R . .
H5C H 0.3835 0.0910 0.4902 0.064 Uiso 1 1 calc R . .
N20 N 0.9588(3) 0.0926(3) 0.68154(16) 0.0317(8) Uani 1 1 d . . .
C7 C 0.7021(3) 0.1022(3) 0.3098(2) 0.0336(10) Uani 1 1 d . . .
N22 N 0.7862(3) 0.1120(3) 0.70239(17) 0.0337(9) Uani 1 1 d . . .
C8 C 0.6661(4) 0.0292(3) 0.3191(2) 0.0382(11) Uani 1 1 d . . .
H8 H 0.7017 -0.0259 0.3107 0.046 Uiso 1 1 calc R . .
N25 N 0.9107(7) 0.7183(5) 0.0095(3) 0.118(3) Uani 1 1 d . . .
C9 C 0.5718(3) 0.0512(3) 0.3421(2) 0.0345(10) Uani 1 1 d . . .
C6 C 0.8021(4) 0.1097(4) 0.2826(2) 0.0420(12) Uani 1 1 d . . .
H6A H 0.7995 0.1283 0.2373 0.063 Uiso 1 1 calc R . .
H6B H 0.8542 0.0502 0.2986 0.063 Uiso 1 1 calc R . .
H6C H 0.8179 0.1554 0.2942 0.063 Uiso 1 1 calc R . .
C10 C 0.4965(4) 0.0019(3) 0.3597(3) 0.0443(12) Uani 1 1 d . . .
H10A H 0.5269 -0.0592 0.3561 0.066 Uiso 1 1 calc R . .
H10B H 0.4384 0.0362 0.3320 0.066 Uiso 1 1 calc R . .
H10C H 0.4743 -0.0038 0.4027 0.066 Uiso 1 1 calc R . .
C12 C 0.4323(4) 0.4028(3) 0.2439(2) 0.0351(10) Uani 1 1 d . . .
C13 C 0.3421(4) 0.3902(3) 0.2369(2) 0.0385(11) Uani 1 1 d . . .
H13 H 0.2920 0.4302 0.2066 0.046 Uiso 1 1 calc R . .
C14 C 0.3389(3) 0.3105(3) 0.2811(2) 0.0373(11) Uani 1 1 d . . .
C11 C 0.4689(4) 0.4807(3) 0.2063(2) 0.0434(12) Uani 1 1 d . . .
H11A H 0.5252 0.4800 0.2276 0.065 Uiso 1 1 calc R . .
H11B H 0.4141 0.5385 0.2010 0.065 Uiso 1 1 calc R . .
H11C H 0.4914 0.4749 0.1654 0.065 Uiso 1 1 calc R . .
C15 C 0.2611(4) 0.2641(4) 0.2964(3) 0.0516(14) Uani 1 1 d . . .
H15A H 0.2900 0.2033 0.2921 0.077 Uiso 1 1 calc R . .
H15B H 0.2042 0.3005 0.2679 0.077 Uiso 1 1 calc R . .
H15C H 0.2376 0.2579 0.3392 0.077 Uiso 1 1 calc R . .
C16 C 0.4619(3) 0.1948(3) 0.3645(2) 0.0294(9) Uani 1 1 d . . .
H16 H 0.4098 0.1631 0.3755 0.035 Uiso 1 1 calc R . .
C67 C 0.1648(5) 0.7059(4) 0.4362(3) 0.0706(18) Uani 1 1 d . . .
H67A H 0.1050 0.6955 0.4268 0.106 Uiso 1 1 calc R . .
H67B H 0.1721 0.7623 0.4052 0.106 Uiso 1 1 calc R . .
H67C H 0.1574 0.7118 0.4776 0.106 Uiso 1 1 calc R . .
C68 C 0.2509(5) 0.5516(4) 0.4845(3) 0.0602(15) Uani 1 1 d . . .
H68A H 0.1884 0.5372 0.4843 0.072 Uiso 1 1 calc R . .
H68B H 0.2542 0.5604 0.5245 0.072 Uiso 1 1 calc R . .
C69 C 0.3394(5) 0.4753(5) 0.4778(4) 0.083(2) Uani 1 1 d . . .
H69A H 0.4012 0.4905 0.4783 0.099 Uiso 1 1 calc R . .
H69B H 0.3417 0.4196 0.5139 0.099 Uiso 1 1 calc R . .
C70 C 0.2663(5) 0.4188(5) 0.4191(4) 0.0730(19) Uani 1 1 d . . .
H70A H 0.2693 0.3660 0.4568 0.109 Uiso 1 1 calc R . .
H70B H 0.2784 0.3989 0.3826 0.109 Uiso 1 1 calc R . .
H70C H 0.1997 0.4649 0.4161 0.109 Uiso 1 1 calc R . .
C50 C 0.7386(4) 0.0909(4) 0.8960(2) 0.0451(12) Uani 1 1 d . . .
H50 H 0.7144 0.0550 0.8808 0.054 Uiso 1 1 calc R . .
C51 C 0.7077(4) 0.1090(4) 0.9512(2) 0.0509(14) Uani 1 1 d . . .
H51 H 0.6601 0.0877 0.9803 0.061 Uiso 1 1 calc R . .
C52 C 0.7580(4) 0.1621(4) 0.9554(2) 0.0437(12) Uani 1 1 d . . .
H52 H 0.7528 0.1861 0.9881 0.052 Uiso 1 1 calc R . .
C53 C 0.8445(4) 0.3342(3) 0.7272(2) 0.0429(12) Uani 1 1 d . . .
H53 H 0.8345 0.3348 0.6870 0.051 Uiso 1 1 calc R . .
C54 C 0.8411(4) 0.4108(4) 0.7418(2) 0.0483(13) Uani 1 1 d . . .
H54 H 0.8302 0.4714 0.7137 0.058 Uiso 1 1 calc R . .
C55 C 0.8564(4) 0.3817(3) 0.8038(2) 0.0399(11) Uani 1 1 d . . .
H55 H 0.8577 0.4177 0.8279 0.048 Uiso 1 1 calc R . .
C56 C 1.0963(4) 0.0520(3) 0.8530(2) 0.0402(11) Uani 1 1 d . . .
H56 H 1.1263 0.0086 0.8322 0.048 Uiso 1 1 calc R . .
C57 C 1.1460(4) 0.0652(4) 0.8958(2) 0.0444(12) Uani 1 1 d . . .
H57 H 1.2138 0.0337 0.9091 0.053 Uiso 1 1 calc R . .
C58 C 1.0774(4) 0.1325(3) 0.9145(2) 0.0411(11) Uani 1 1 d . . .
H58 H 1.0882 0.1575 0.9436 0.049 Uiso 1 1 calc R . .
C59 C 0.8925(3) 0.2237(3) 0.8862(2) 0.0333(10) Uani 1 1 d . . .
C60 C 0.8954(4) 0.2695(3) 0.9325(2) 0.0400(11) Uani 1 1 d . . .
H60A H 0.9136 0.2232 0.9742 0.048 Uiso 1 1 calc R . .
H60B H 0.9461 0.3019 0.9195 0.048 Uiso 1 1 calc R . .
C61 C 0.7907(4) 0.3682(3) 0.9836(2) 0.0378(11) Uani 1 1 d . . .
H61A H 0.8383 0.4031 0.9769 0.045 Uiso 1 1 calc R . .
H61B H 0.8059 0.3181 1.0240 0.045 Uiso 1 1 calc R . .
C62 C 0.6848(4) 0.4295(3) 0.9829(2) 0.0349(10) Uani 1 1 d . . .
C63 C 0.6566(4) 0.5186(3) 0.9396(2) 0.0392(11) Uani 1 1 d . . .
H63 H 0.7055 0.5402 0.9121 0.047 Uiso 1 1 calc R . .
C64 C 0.5593(4) 0.5742(3) 0.9371(2) 0.0389(11) Uani 1 1 d . . .
H64 H 0.5411 0.6340 0.9073 0.047 Uiso 1 1 calc R . .
C65 C 0.5147(3) 0.4549(3) 1.0224(2) 0.0328(10) Uani 1 1 d . . .
C66 C 0.6151(4) 0.3994(3) 1.0230(2) 0.0355(10) Uani 1 1 d . . .
H66 H 0.6351 0.3391 1.0523 0.043 Uiso 1 1 calc R . .
C45 C 0.9436(4) -0.0790(3) 0.8548(2) 0.0437(12) Uani 1 1 d . . .
C46 C 0.9525(4) -0.1511(3) 0.8341(3) 0.0502(13) Uani 1 1 d . . .
H46 H 0.9708 -0.2141 0.8586 0.060 Uiso 1 1 calc R . .
C47 C 0.9306(4) -0.1154(3) 0.7725(2) 0.0402(11) Uani 1 1 d . . .
C44 C 0.9629(5) -0.0854(4) 0.9187(2) 0.0601(16) Uani 1 1 d . . .
H44A H 1.0356 -0.1090 0.9261 0.090 Uiso 1 1 calc R . .
H44B H 0.9305 -0.1270 0.9491 0.090 Uiso 1 1 calc R . .
H44C H 0.9353 -0.0246 0.9230 0.090 Uiso 1 1 calc R . .
C48 C 0.9269(4) -0.1583(4) 0.7262(3) 0.0505(13) Uani 1 1 d . . .
H48A H 0.8590 -0.1334 0.7089 0.076 Uiso 1 1 calc R . .
H48B H 0.9439 -0.2247 0.7465 0.076 Uiso 1 1 calc R . .
H48C H 0.9755 -0.1451 0.6928 0.076 Uiso 1 1 calc R . .
C40 C 1.0504(4) 0.1667(3) 0.6932(2) 0.0360(10) Uani 1 1 d . . .
C41 C 1.0798(4) 0.1472(3) 0.6384(2) 0.0406(11) Uani 1 1 d . . .
H41 H 1.1314 0.1634 0.6109 0.049 Uiso 1 1 calc R . .
C42 C 1.0213(4) 0.1006(3) 0.6313(2) 0.0391(11) Uani 1 1 d . . .
C39 C 1.0922(4) 0.2169(4) 0.7201(3) 0.0488(13) Uani 1 1 d . . .
H39A H 1.0477 0.2329 0.7535 0.073 Uiso 1 1 calc R . .
H39B H 1.0974 0.2730 0.6877 0.073 Uiso 1 1 calc R . .
H39C H 1.1592 0.1781 0.7370 0.073 Uiso 1 1 calc R . .
C43 C 1.0173(5) 0.0634(4) 0.5819(2) 0.0547(15) Uani 1 1 d . . .
H43A H 1.0257 -0.0021 0.6004 0.082 Uiso 1 1 calc R . .
H43B H 1.0715 0.0722 0.5516 0.082 Uiso 1 1 calc R . .
H43C H 0.9521 0.0956 0.5609 0.082 Uiso 1 1 calc R . .
C35 C 0.6765(4) 0.2128(3) 0.7363(2) 0.0431(12) Uani 1 1 d . . .
C36 C 0.6319(4) 0.2005(3) 0.6907(3) 0.0470(13) Uani 1 1 d . . .
H36 H 0.5644 0.2314 0.6767 0.056 Uiso 1 1 calc R . .
C37 C 0.7016(3) 0.1365(3) 0.6696(2) 0.0379(11) Uani 1 1 d . . .
C34 C 0.6299(4) 0.2765(5) 0.7713(3) 0.0702(19) Uani 1 1 d . . .
H34A H 0.5785 0.2559 0.7997 0.105 Uiso 1 1 calc R . .
H34B H 0.5985 0.3381 0.7423 0.105 Uiso 1 1 calc R . .
H34C H 0.6817 0.2780 0.7952 0.105 Uiso 1 1 calc R . .
C38 C 0.6975(4) 0.0970(4) 0.6219(3) 0.0487(13) Uani 1 1 d . . .
H38A H 0.7496 0.1072 0.5903 0.073 Uiso 1 1 calc R . .
H38B H 0.6311 0.1264 0.6022 0.073 Uiso 1 1 calc R . .
H38C H 0.7090 0.0311 0.6414 0.073 Uiso 1 1 calc R . .
C49 C 0.8834(3) 0.0474(3) 0.6996(2) 0.0326(10) Uani 1 1 d . . .
H49 H 0.8817 0.0195 0.6678 0.039 Uiso 1 1 calc R . .
C71 C 0.4428(9) 0.3470(10) 0.9365(5) 0.145(5) Uani 1 1 d . . .
H71A H 0.5071 0.3090 0.9247 0.217 Uiso 1 1 calc R . .
H71B H 0.4393 0.3314 0.9818 0.217 Uiso 1 1 calc R . .
H71C H 0.4377 0.4118 0.9172 0.217 Uiso 1 1 calc R . .
C72 C 0.3727(6) 0.3399(7) 0.8537(4) 0.101(3) Uani 1 1 d . . .
H72A H 0.4400 0.3001 0.8459 0.121 Uiso 1 1 calc R . .
H72B H 0.3673 0.4040 0.8286 0.121 Uiso 1 1 calc R . .
C73 C 0.2951(6) 0.3146(6) 0.8341(4) 0.086(2) Uani 1 1 d . . .
H73A H 0.3147 0.3040 0.7938 0.103 Uiso 1 1 calc R . .
H73B H 0.2887 0.2571 0.8652 0.103 Uiso 1 1 calc R . .
C74 C 0.1247(6) 0.3541(5) 0.8207(3) 0.075(2) Uani 1 1 d . . .
H74A H 0.1358 0.3379 0.7827 0.113 Uiso 1 1 calc R . .
H74B H 0.0608 0.4039 0.8175 0.113 Uiso 1 1 calc R . .
H74C H 0.1221 0.3006 0.8565 0.113 Uiso 1 1 calc R . .
C75 C 0.8884(6) 0.6561(5) 0.0134(3) 0.0707(19) Uani 1 1 d . . .
C76 C 0.8563(5) 0.5802(5) 0.0207(3) 0.0727(19) Uani 1 1 d . . .
H76A H 0.8405 0.5820 -0.0201 0.109 Uiso 1 1 calc R . .
H76B H 0.7961 0.5830 0.0472 0.109 Uiso 1 1 calc R . .
H76C H 0.9101 0.5232 0.0399 0.109 Uiso 1 1 calc R . .
N26 N 0.3174(6) 0.0643(6) 0.2302(4) 0.127(3) Uani 1 1 d D . .
C80 C 0.3517(12) 0.1891(8) 0.1302(8) 0.264(12) Uani 1 1 d D . .
H80A H 0.4205 0.1907 0.1297 0.397 Uiso 1 1 calc R . .
H80B H 0.3037 0.2497 0.1269 0.397 Uiso 1 1 calc R . .
H80C H 0.3429 0.1720 0.0950 0.397 Uiso 1 1 calc R . .
C79 C 0.3338(9) 0.1216(7) 0.1884(5) 0.141(5) Uani 1 1 d D . .
Fe1 Fe 0.61715(5) 0.28918(4) 0.33165(3) 0.02769(18) Uani 1 1 d . . .
Fe2 Fe 0.88906(5) 0.13176(4) 0.79379(3) 0.02943(18) Uani 1 1 d . . .
C82 C 0.4765(14) 0.0810(15) 0.8293(10) 0.098(6) Uani 0.50 1 d P . .
N27 N 0.5120(14) 0.0873(14) 0.8628(9) 0.124(6) Uani 0.50 1 d P . .
C81 C 0.4329(16) 0.0684(14) 0.7928(9) 0.108(6) Uani 0.50 1 d P . .
H81A H 0.4595 0.0039 0.7955 0.162 Uiso 0.50 1 calc PR . .
H81B H 0.4430 0.1071 0.7505 0.162 Uiso 0.50 1 calc PR . .
H81C H 0.3608 0.0842 0.8027 0.162 Uiso 0.50 1 calc PR . .

loop_
_atom_site_aniso_label
_atom_site_aniso_U_11
_atom_site_aniso_U_22
_atom_site_aniso_U_33
_atom_site_aniso_U_23
_atom_site_aniso_U_13
_atom_site_aniso_U_12
F1 0.069(2) 0.070(2) 0.082(2) -0.0516(19) 0.0250(18) -0.0398(18)
O1 0.049(2) 0.061(2) 0.0332(17) -0.0209(16) 0.0035(15) -0.0369(18)
N2 0.039(2) 0.029(2) 0.0287(19) -0.0081(16) -0.0022(16) -0.0180(17)
C17 0.042(3) 0.030(2) 0.035(2) -0.011(2) -0.002(2) -0.012(2)
B1 0.042(4) 0.056(4) 0.081(5) -0.047(4) 0.002(3) -0.015(3)
F2 0.051(2) 0.131(3) 0.081(2) -0.066(2) 0.0092(18) -0.041(2)
O3 0.067(3) 0.054(2) 0.066(3) -0.015(2) 0.004(2) -0.025(2)
N4 0.033(2) 0.033(2) 0.0307(19) -0.0134(17) 0.0024(16) -0.0150(17)
C18 0.060(3) 0.028(2) 0.041(3) -0.013(2) -0.013(2) -0.010(2)
B2 0.046(4) 0.061(4) 0.046(4) -0.004(3) -0.002(3) -0.022(3)
F3 0.141(6) 0.062(4) 0.460(15) -0.087(6) 0.118(8) -0.030(4)
O4 0.064(3) 0.087(3) 0.105(4) -0.050(3) 0.026(3) -0.031(3)
N6 0.036(2) 0.037(2) 0.0309(19) -0.0136(16) -0.0029(16) -0.0188(17)
C19 0.060(3) 0.031(3) 0.036(3) -0.008(2) -0.010(2) -0.022(2)
B3 0.044(3) 0.046(4) 0.049(3) -0.020(3) 0.003(3) -0.021(3)
F4 0.061(3) 0.393(12) 0.187(6) -0.235(8) 0.035(3) -0.074(5)
O2 0.0369(18) 0.0410(19) 0.0393(18) -0.0244(15) -0.0029(14) -0.0011(15)
N1 0.043(2) 0.033(2) 0.0309(19) -0.0109(16) 0.0015(17) -0.0238(18)
C20 0.038(3) 0.037(3) 0.035(2) -0.017(2) 0.000(2) -0.011(2)
B4 0.050(4) 0.040(3) 0.039(3) -0.014(3) 0.000(3) -0.012(3)
F5 0.114(4) 0.144(4) 0.043(2) -0.001(2) 0.019(2) 0.039(3)
O5 0.103(4) 0.146(5) 0.076(3) -0.053(3) 0.012(3) -0.070(4)
N3 0.032(2) 0.037(2) 0.0303(19) -0.0147(17) 0.0013(16) -0.0186(17)
C21 0.038(3) 0.046(3) 0.033(2) -0.018(2) -0.006(2) -0.008(2)
F6 0.128(4) 0.086(3) 0.075(3) -0.031(2) 0.030(2) -0.065(3)
O6 0.065(3) 0.058(3) 0.079(3) -0.023(2) -0.009(2) -0.020(2)
N5 0.044(2) 0.048(2) 0.0274(19) -0.0161(17) 0.0023(17) -0.026(2)
C22 0.031(2) 0.052(3) 0.035(2) -0.024(2) -0.001(2) -0.014(2)
F7 0.066(2) 0.114(3) 0.074(3) -0.033(2) 0.007(2) -0.001(2)
N7 0.0288(19) 0.0284(19) 0.034(2) -0.0112(16) -0.0004(15) -0.0148(16)
C23 0.050(3) 0.050(3) 0.033(2) -0.021(2) -0.005(2) -0.023(2)
F8 0.071(3) 0.122(4) 0.198(6) -0.040(4) -0.006(3) -0.053(3)
N9 0.0265(19) 0.035(2) 0.037(2) -0.0174(17) 0.0004(16) -0.0136(17)
C24 0.068(4) 0.084(4) 0.033(3) -0.028(3) 0.010(3) -0.044(3)
F9 0.053(2) 0.079(3) 0.128(3) -0.062(2) 0.008(2) -0.0311(19)
N11 0.038(2) 0.030(2) 0.035(2) -0.0130(17) 0.0002(17) -0.0165(17)
C25 0.057(3) 0.076(4) 0.035(3) -0.022(3) 0.008(2) -0.042(3)
F10 0.0500(19) 0.0425(18) 0.094(3) -0.0289(17) 0.0044(17) -0.0124(15)
N8 0.031(2) 0.0287(19) 0.0303(19) -0.0103(15) -0.0012(15) -0.0123(16)
C26 0.041(3) 0.044(3) 0.027(2) -0.015(2) 0.0003(19) -0.025(2)
F11 0.080(3) 0.072(2) 0.066(2) 0.0062(19) -0.0057(19) -0.035(2)
N10 0.0279(19) 0.030(2) 0.037(2) -0.0128(16) -0.0028(16) -0.0123(16)
C27 0.047(3) 0.056(3) 0.032(2) -0.016(2) 0.002(2) -0.035(3)
F12 0.060(2) 0.068(2) 0.071(2) -0.0400(18) 0.0217(17) -0.0356(17)
N12 0.031(2) 0.029(2) 0.034(2) -0.0101(16) -0.0051(16) -0.0098(16)
C28 0.063(4) 0.083(4) 0.046(3) -0.031(3) 0.011(3) -0.054(3)
F13 0.065(2) 0.061(2) 0.080(2) -0.0224(18) 0.0058(18) -0.0238(18)
N18 0.037(2) 0.037(2) 0.036(2) -0.0178(18) 0.0037(17) -0.0098(18)
C29 0.043(3) 0.056(3) 0.038(3) -0.018(2) 0.003(2) -0.034(3)
F14 0.091(3) 0.153(4) 0.077(3) -0.075(3) 0.007(2) -0.054(3)
N16 0.038(2) 0.033(2) 0.0293(19) -0.0132(17) -0.0029(16) -0.0073(17)
C30 0.040(3) 0.046(3) 0.038(3) -0.009(2) -0.009(2) -0.023(2)
F15 0.073(2) 0.064(2) 0.070(2) -0.0043(19) 0.0182(19) 0.0053(19)
N14 0.033(2) 0.033(2) 0.033(2) -0.0152(17) -0.0013(16) -0.0052(17)
C31 0.034(3) 0.036(2) 0.037(2) -0.0107(19) 0.000(2) -0.020(2)
F16 0.056(2) 0.052(2) 0.089(2) -0.0392(18) 0.0008(18) -0.0053(16)
N17 0.036(2) 0.037(2) 0.034(2) -0.0185(17) 0.0027(17) -0.0059(18)
C32 0.052(3) 0.048(3) 0.055(3) -0.027(3) 0.006(3) -0.025(3)
N15 0.036(2) 0.029(2) 0.0313(19) -0.0125(16) -0.0025(16) -0.0055(17)
C33 0.052(3) 0.036(3) 0.049(3) -0.010(2) -0.006(2) -0.016(2)
N13 0.032(2) 0.037(2) 0.0306(19) -0.0170(17) -0.0051(16) -0.0004(17)
C2 0.031(2) 0.028(2) 0.034(2) -0.0115(19) -0.0046(19) -0.0073(19)
N23 0.038(2) 0.032(2) 0.032(2) -0.0122(17) -0.0004(17) -0.0082(17)
C3 0.034(3) 0.041(3) 0.029(2) -0.013(2) -0.0030(19) -0.011(2)
N19 0.032(2) 0.036(2) 0.0296(19) -0.0156(16) 0.0023(16) -0.0109(17)
C4 0.030(2) 0.033(2) 0.035(2) -0.010(2) -0.0008(19) -0.010(2)
N21 0.030(2) 0.035(2) 0.036(2) -0.0149(17) -0.0039(16) -0.0047(17)
C1 0.043(3) 0.043(3) 0.036(3) -0.015(2) -0.005(2) -0.018(2)
N24 0.032(2) 0.033(2) 0.035(2) -0.0163(17) 0.0016(16) -0.0098(17)
C5 0.040(3) 0.052(3) 0.043(3) -0.016(2) 0.000(2) -0.025(2)
N20 0.035(2) 0.037(2) 0.0281(19) -0.0163(16) 0.0002(16) -0.0128(17)
C7 0.031(2) 0.038(3) 0.037(2) -0.018(2) -0.003(2) -0.010(2)
N22 0.034(2) 0.034(2) 0.034(2) -0.0141(17) -0.0038(17) -0.0086(17)
C8 0.042(3) 0.030(2) 0.048(3) -0.019(2) 0.002(2) -0.012(2)
N25 0.162(7) 0.098(5) 0.105(5) 0.012(4) -0.064(5) -0.082(5)
C9 0.036(3) 0.027(2) 0.046(3) -0.017(2) -0.004(2) -0.009(2)
C6 0.037(3) 0.043(3) 0.054(3) -0.026(2) 0.004(2) -0.014(2)
C10 0.046(3) 0.034(3) 0.061(3) -0.021(2) 0.003(2) -0.019(2)
C12 0.042(3) 0.027(2) 0.034(2) -0.009(2) -0.006(2) -0.007(2)
C13 0.033(3) 0.039(3) 0.042(3) -0.010(2) -0.012(2) -0.007(2)
C14 0.032(3) 0.040(3) 0.041(3) -0.015(2) -0.007(2) -0.008(2)
C11 0.052(3) 0.034(3) 0.043(3) -0.007(2) -0.010(2) -0.016(2)
C15 0.038(3) 0.058(3) 0.064(3) -0.014(3) -0.012(3) -0.023(3)
C16 0.030(2) 0.028(2) 0.035(2) -0.0122(19) -0.0041(19) -0.0122(19)
C67 0.067(4) 0.051(4) 0.089(5) -0.016(3) -0.021(4) -0.013(3)
C68 0.069(4) 0.054(4) 0.057(4) -0.013(3) -0.006(3) -0.023(3)
C69 0.063(4) 0.067(5) 0.119(6) -0.034(4) -0.023(4) -0.009(4)
C70 0.051(4) 0.064(4) 0.102(5) -0.029(4) -0.008(4) -0.013(3)
C50 0.043(3) 0.049(3) 0.045(3) -0.020(2) 0.012(2) -0.016(2)
C51 0.059(3) 0.056(3) 0.045(3) -0.023(3) 0.020(3) -0.029(3)
C52 0.047(3) 0.050(3) 0.036(3) -0.022(2) 0.012(2) -0.014(3)
C53 0.057(3) 0.035(3) 0.031(3) -0.011(2) -0.005(2) -0.007(2)
C54 0.060(3) 0.035(3) 0.044(3) -0.008(2) -0.004(3) -0.012(3)
C55 0.043(3) 0.029(3) 0.043(3) -0.012(2) 0.000(2) -0.007(2)
C56 0.037(3) 0.035(3) 0.043(3) -0.017(2) -0.004(2) 0.002(2)
C57 0.034(3) 0.050(3) 0.047(3) -0.024(2) -0.009(2) 0.001(2)
C58 0.042(3) 0.048(3) 0.035(3) -0.019(2) -0.007(2) -0.008(2)
C59 0.030(2) 0.032(2) 0.032(2) -0.014(2) -0.0017(19) 0.000(2)
C60 0.037(3) 0.043(3) 0.041(3) -0.025(2) 0.000(2) -0.002(2)
C61 0.039(3) 0.045(3) 0.038(3) -0.025(2) 0.005(2) -0.014(2)
C62 0.038(3) 0.041(3) 0.032(2) -0.023(2) 0.000(2) -0.008(2)
C63 0.039(3) 0.047(3) 0.038(3) -0.021(2) 0.009(2) -0.016(2)
C64 0.047(3) 0.034(3) 0.036(3) -0.013(2) 0.002(2) -0.013(2)
C65 0.037(3) 0.036(2) 0.031(2) -0.0198(19) 0.0010(19) -0.010(2)
C66 0.043(3) 0.034(3) 0.033(2) -0.019(2) 0.000(2) -0.009(2)
C45 0.052(3) 0.035(3) 0.038(3) -0.008(2) -0.001(2) -0.011(2)
C46 0.059(3) 0.029(3) 0.055(3) -0.012(2) 0.001(3) -0.007(2)
C47 0.038(3) 0.032(3) 0.052(3) -0.017(2) 0.003(2) -0.012(2)
C44 0.084(4) 0.049(3) 0.037(3) -0.004(3) -0.004(3) -0.018(3)
C48 0.056(3) 0.041(3) 0.063(3) -0.027(3) 0.003(3) -0.019(3)
C40 0.035(3) 0.038(3) 0.032(2) -0.008(2) -0.001(2) -0.012(2)
C41 0.037(3) 0.046(3) 0.038(3) -0.010(2) 0.009(2) -0.020(2)
C42 0.041(3) 0.044(3) 0.032(2) -0.014(2) 0.001(2) -0.011(2)
C39 0.054(3) 0.051(3) 0.053(3) -0.020(3) 0.004(3) -0.028(3)
C43 0.062(4) 0.080(4) 0.039(3) -0.033(3) 0.012(3) -0.033(3)
C35 0.031(3) 0.044(3) 0.050(3) -0.020(2) -0.007(2) 0.000(2)
C36 0.031(3) 0.041(3) 0.066(3) -0.014(3) -0.013(2) -0.007(2)
C37 0.030(2) 0.038(3) 0.045(3) -0.012(2) -0.009(2) -0.010(2)
C34 0.040(3) 0.075(4) 0.095(5) -0.053(4) -0.009(3) 0.011(3)
C38 0.045(3) 0.047(3) 0.058(3) -0.017(3) -0.021(3) -0.013(2)
C49 0.034(2) 0.033(2) 0.034(2) -0.016(2) 0.0023(19) -0.011(2)
C71 0.154(10) 0.248(14) 0.107(7) -0.078(8) 0.007(7) -0.139(10)
C72 0.073(5) 0.151(8) 0.083(6) -0.047(6) 0.024(4) -0.039(5)
C73 0.076(5) 0.102(6) 0.081(5) -0.052(5) -0.019(4) -0.002(4)
C74 0.094(5) 0.079(5) 0.070(4) -0.021(4) -0.005(4) -0.050(4)
C75 0.085(5) 0.072(4) 0.060(4) -0.004(3) -0.027(3) -0.040(4)
C76 0.079(5) 0.078(5) 0.076(4) -0.032(4) 0.011(4) -0.041(4)
N26 0.093(6) 0.129(7) 0.138(7) -0.026(6) 0.012(5) -0.034(5)
C80 0.207(16) 0.099(9) 0.32(2) 0.021(11) 0.139(16) 0.012(10)
C79 0.134(9) 0.113(9) 0.153(10) -0.034(8) 0.063(8) -0.043(7)
Fe1 0.0297(3) 0.0285(3) 0.0300(3) -0.0116(3) -0.0013(3) -0.0133(3)
Fe2 0.0308(4) 0.0291(4) 0.0269(3) -0.0115(3) -0.0002(3) -0.0056(3)
C82 0.069(11) 0.135(16) 0.102(15) -0.035(13) -0.001(10) -0.052(11)
N27 0.097(12) 0.161(17) 0.141(16) -0.075(13) -0.006(11) -0.044(12)
C81 0.113(15) 0.110(15) 0.098(13) -0.035(11) 0.023(12) -0.041(12)

loop_
_atom_type_symbol
_atom_type_description
_atom_type_scat_dispersion_real
_atom_type_scat_dispersion_imag
_atom_type_scat_source
C C 0.0033 0.0016 'International Tables Vol C Tables 4.2.6.8 and 6.1.1.4'
H H 0.0000 0.0000 'International Tables Vol C Tables 4.2.6.8 and 6.1.1.4'
B B 0.0013 0.0007 'International Tables Vol C Tables 4.2.6.8 and 6.1.1.4'
N N 0.0061 0.0033 'International Tables Vol C Tables 4.2.6.8 and 6.1.1.4'
O O 0.0106 0.0060 'International Tables Vol C Tables 4.2.6.8 and 6.1.1.4'
F F 0.0171 0.0103 'International Tables Vol C Tables 4.2.6.8 and 6.1.1.4'
Fe Fe 0.3463 0.8444 'International Tables Vol C Tables 4.2.6.8 and 6.1.1.4'

loop_
_geom_angle_atom_site_label_1
_geom_angle_atom_site_label_2
_geom_angle_atom_site_label_3
_geom_angle
_geom_angle_site_symmetry_1
_geom_angle_site_symmetry_3
_geom_angle_publ_flag
C27 O1 C28 112.3(3) . . ?
C17 N2 N1 105.7(3) . . ?
C17 N2 Fe1 135.6(3) . . ?
N1 N2 Fe1 118.7(3) . . ?
N2 C17 C18 110.6(4) . . ?
N2 C17 H17 124.7 . . ?
C18 C17 H17 124.7 . . ?
F4 B1 F3 95.3(7) . . ?
F4 B1 F2 117.1(6) . . ?
F3 B1 F2 106.9(6) . . ?
F4 B1 F1 113.3(6) . . ?
F3 B1 F1 108.0(7) . . ?
F2 B1 F1 113.9(5) . . ?
C67 O3 C68 112.3(5) . . ?
C20 N4 N3 105.8(4) . . ?
C20 N4 Fe1 133.9(3) . . ?
N3 N4 Fe1 120.2(3) . . ?
C19 C18 C17 106.5(4) . . ?
C19 C18 H18 126.7 . . ?
C17 C18 H18 126.7 . . ?
F8 B2 F5 109.1(6) . . ?
F8 B2 F6 110.5(6) . . ?
F5 B2 F6 110.7(6) . . ?
F8 B2 F7 109.9(6) . . ?
F5 B2 F7 110.1(5) . . ?
F6 B2 F7 106.5(5) . . ?
C70 O4 C69 115.5(6) . . ?
C23 N6 N5 105.4(4) . . ?
C23 N6 Fe1 136.5(3) . . ?
N5 N6 Fe1 118.1(3) . . ?
C18 C19 N1 106.6(4) . . ?
C18 C19 H19 126.7 . . ?
N1 C19 H19 126.7 . . ?
F10 B3 F9 110.7(5) . . ?
F10 B3 F12 110.4(4) . . ?
F9 B3 F12 113.0(5) . . ?
F10 B3 F11 109.1(5) . . ?
F9 B3 F11 107.9(5) . . ?
F12 B3 F11 105.5(5) . . ?
C60 O2 C61 111.3(3) . . ?
C19 N1 N2 110.5(4) . . ?
C19 N1 C26 130.9(4) . . ?
N2 N1 C26 118.6(3) . . ?
N4 C20 C21 109.9(4) . . ?
N4 C20 H20 125.1 . . ?
C21 C20 H20 125.1 . . ?
F15 B4 F14 109.1(5) . . ?
F15 B4 F16 109.6(5) . . ?
F14 B4 F16 109.4(5) . . ?
F15 B4 F13 108.6(5) . . ?
F14 B4 F13 108.6(5) . . ?
F16 B4 F13 111.4(5) . . ?
C72 O5 C71 112.0(7) . . ?
C22 N3 N4 110.8(4) . . ?
C22 N3 C26 131.7(4) . . ?
N4 N3 C26 117.5(3) . . ?
C22 C21 C20 106.3(4) . . ?
C22 C21 H21 126.8 . . ?
C20 C21 H21 126.8 . . ?
C73 O6 C74 111.1(6) . . ?
C25 N5 N6 110.7(4) . . ?
C25 N5 C26 130.5(4) . . ?
N6 N5 C26 118.7(3) . . ?
C21 C22 N3 107.3(4) . . ?
C21 C22 H22 126.4 . . ?
N3 C22 H22 126.4 . . ?
C2 N7 N8 105.1(3) . . ?
C2 N7 Fe1 138.1(3) . . ?
N8 N7 Fe1 116.8(3) . . ?
N6 C23 C24 110.9(4) . . ?
N6 C23 H23 124.5 . . ?
C24 C23 H23 124.5 . . ?
C7 N9 N10 104.9(3) . . ?
C7 N9 Fe1 138.6(3) . . ?
N10 N9 Fe1 116.5(3) . . ?
C25 C24 C23 105.9(4) . . ?
C25 C24 H24 127.0 . . ?
C23 C24 H24 127.0 . . ?
C12 N11 N12 104.5(4) . . ?
C12 N11 Fe1 139.3(3) . . ?
N12 N11 Fe1 116.1(3) . . ?
N5 C25 C24 107.0(4) . . ?
N5 C25 H25 126.5 . . ?
C24 C25 H25 126.5 . . ?
C4 N8 N7 111.5(3) . . ?
C4 N8 C16 130.5(4) . . ?
N7 N8 C16 118.0(3) . . ?
N1 C26 N3 109.1(3) . . ?
N1 C26 N5 108.4(4) . . ?
N3 C26 N5 108.4(3) . . ?
N1 C26 C27 111.1(4) . . ?
N3 C26 C27 110.3(4) . . ?
N5 C26 C27 109.5(3) . . ?
C9 N10 N9 111.8(3) . . ?
C9 N10 C16 130.0(4) . . ?
N9 N10 C16 118.1(3) . . ?
O1 C27 C26 107.7(3) . . ?
O1 C27 H27A 110.2 . . ?
C26 C27 H27A 110.2 . . ?
O1 C27 H27B 110.2 . . ?
C26 C27 H27B 110.2 . . ?
H27A C27 H27B 108.5 . . ?
C14 N12 N11 112.2(4) . . ?
C14 N12 C16 129.2(4) . . ?
N11 N12 C16 118.6(3) . . ?
O1 C28 C29 108.0(4) . . ?
O1 C28 H28A 110.1 . . ?
C29 C28 H28A 110.1 . . ?
O1 C28 H28B 110.1 . . ?
C29 C28 H28B 110.1 . . ?
H28A C28 H28B 108.4 . . ?
C50 N18 N17 105.9(4) . . ?
C50 N18 Fe2 135.0(3) . . ?
N17 N18 Fe2 119.0(3) . . ?
C30 C29 C32 119.3(5) . . ?
C30 C29 C28 120.8(5) . . ?
C32 C29 C28 119.8(5) . . ?
C53 N16 N15 106.2(4) . . ?
C53 N16 Fe2 134.6(3) . . ?
N15 N16 Fe2 119.2(3) . . ?
C29 C30 C31 122.0(5) . . ?
C29 C30 H30 119.0 . . ?
C31 C30 H30 119.0 . . ?
C56 N14 N13 104.4(4) . . ?
C56 N14 Fe2 136.2(3) . . ?
N13 N14 Fe2 119.4(3) . . ?
C30 C31 C33 123.1(5) . 2_766 ?
C30 C31 C31 118.7(5) . 2_766 ?
C33 C31 C31 118.2(5) 2_766 2_766 ?
N18 N17 C52 110.1(4) . . ?
N18 N17 C59 118.8(3) . . ?
C52 N17 C59 131.0(4) . . ?
C33 C32 C29 120.2(5) . . ?
C33 C32 H32 119.9 . . ?
C29 C32 H32 119.9 . . ?
N16 N15 C55 111.2(4) . . ?
N16 N15 C59 118.6(3) . . ?
C55 N15 C59 130.2(4) . . ?
C32 C33 C31 121.6(5) . 2_766 ?
C32 C33 H33 119.2 . . ?
C31 C33 H33 119.2 2_766 . ?
C58 N13 N14 111.3(4) . . ?
C58 N13 C59 131.3(4) . . ?
N14 N13 C59 117.4(3) . . ?
N7 C2 C3 110.5(4) . . ?
N7 C2 C1 123.6(4) . . ?
C3 C2 C1 125.9(4) . . ?
C45 N23 N24 104.5(4) . . ?
C45 N23 Fe2 138.7(3) . . ?
N24 N23 Fe2 116.8(3) . . ?
C4 C3 C2 107.1(4) . . ?
C4 C3 H3 126.4 . . ?
C2 C3 H3 126.4 . . ?
C40 N19 N20 105.8(3) . . ?
C40 N19 Fe2 137.0(3) . . ?
N20 N19 Fe2 117.2(3) . . ?
N8 C4 C3 105.8(4) . . ?
N8 C4 C5 122.9(4) . . ?
C3 C4 C5 131.3(4) . . ?
C35 N21 N22 104.8(4) . . ?
C35 N21 Fe2 138.0(3) . . ?
N22 N21 Fe2 117.2(3) . . ?
C2 C1 H1A 109.5 . . ?
C2 C1 H1B 109.5 . . ?
H1A C1 H1B 109.5 . . ?
C2 C1 H1C 109.5 . . ?
H1A C1 H1C 109.5 . . ?
H1B C1 H1C 109.5 . . ?
C47 N24 N23 112.2(4) . . ?
C47 N24 C49 129.8(4) . . ?
N23 N24 C49 118.0(3) . . ?
C4 C5 H5A 109.5 . . ?
C4 C5 H5B 109.5 . . ?
H5A C5 H5B 109.5 . . ?
C4 C5 H5C 109.5 . . ?
H5A C5 H5C 109.5 . . ?
H5B C5 H5C 109.5 . . ?
N19 N20 C42 111.4(4) . . ?
N19 N20 C49 118.2(3) . . ?
C42 N20 C49 130.4(4) . . ?
N9 C7 C8 110.1(4) . . ?
N9 C7 C6 123.3(4) . . ?
C8 C7 C6 126.5(4) . . ?
C37 N22 N21 112.3(4) . . ?
C37 N22 C49 129.9(4) . . ?
N21 N22 C49 117.8(4) . . ?
C9 C8 C7 107.6(4) . . ?
C9 C8 H8 126.2 . . ?
C7 C8 H8 126.2 . . ?
C8 C9 N10 105.6(4) . . ?
C8 C9 C10 131.9(4) . . ?
N10 C9 C10 122.5(4) . . ?
C7 C6 H6A 109.5 . . ?
C7 C6 H6B 109.5 . . ?
H6A C6 H6B 109.5 . . ?
C7 C6 H6C 109.5 . . ?
H6A C6 H6C 109.5 . . ?
H6B C6 H6C 109.5 . . ?
C9 C10 H10A 109.5 . . ?
C9 C10 H10B 109.5 . . ?
H10A C10 H10B 109.5 . . ?
C9 C10 H10C 109.5 . . ?
H10A C10 H10C 109.5 . . ?
H10B C10 H10C 109.5 . . ?
N11 C12 C13 110.3(4) . . ?
N11 C12 C11 122.5(4) . . ?
C13 C12 C11 127.2(4) . . ?
C14 C13 C12 107.6(4) . . ?
C14 C13 H13 126.2 . . ?
C12 C13 H13 126.2 . . ?
C13 C14 N12 105.4(4) . . ?
C13 C14 C15 131.4(5) . . ?
N12 C14 C15 123.1(4) . . ?
C12 C11 H11A 109.5 . . ?
C12 C11 H11B 109.5 . . ?
H11A C11 H11B 109.5 . . ?
C12 C11 H11C 109.5 . . ?
H11A C11 H11C 109.5 . . ?
H11B C11 H11C 109.5 . . ?
C14 C15 H15A 109.5 . . ?
C14 C15 H15B 109.5 . . ?
H15A C15 H15B 109.5 . . ?
C14 C15 H15C 109.5 . . ?
H15A C15 H15C 109.5 . . ?
H15B C15 H15C 109.5 . . ?
N12 C16 N8 110.4(3) . . ?
N12 C16 N10 110.1(3) . . ?
N8 C16 N10 111.0(3) . . ?
N12 C16 H16 108.4 . . ?
N8 C16 H16 108.4 . . ?
N10 C16 H16 108.4 . . ?
O3 C67 H67A 109.5 . . ?
O3 C67 H67B 109.5 . . ?
H67A C67 H67B 109.5 . . ?
O3 C67 H67C 109.5 . . ?
H67A C67 H67C 109.5 . . ?
H67B C67 H67C 109.5 . . ?
O3 C68 C69 109.4(6) . . ?
O3 C68 H68A 109.8 . . ?
C69 C68 H68A 109.8 . . ?
O3 C68 H68B 109.8 . . ?
C69 C68 H68B 109.8 . . ?
H68A C68 H68B 108.2 . . ?
O4 C69 C68 113.4(6) . . ?
O4 C69 H69A 108.9 . . ?
C68 C69 H69A 108.9 . . ?
O4 C69 H69B 108.9 . . ?
C68 C69 H69B 108.9 . . ?
H69A C69 H69B 107.7 . . ?
O4 C70 H70A 109.5 . . ?
O4 C70 H70B 109.5 . . ?
H70A C70 H70B 109.5 . . ?
O4 C70 H70C 109.5 . . ?
H70A C70 H70C 109.5 . . ?
H70B C70 H70C 109.5 . . ?
N18 C50 C51 110.2(5) . . ?
N18 C50 H50 124.9 . . ?
C51 C50 H50 124.9 . . ?
C52 C51 C50 106.4(5) . . ?
C52 C51 H51 126.8 . . ?
C50 C51 H51 126.8 . . ?
C51 C52 N17 107.2(4) . . ?
C51 C52 H52 126.4 . . ?
N17 C52 H52 126.4 . . ?
N16 C53 C54 110.0(4) . . ?
N16 C53 H53 125.0 . . ?
C54 C53 H53 125.0 . . ?
C55 C54 C53 106.6(4) . . ?
C55 C54 H54 126.7 . . ?
C53 C54 H54 126.7 . . ?
C54 C55 N15 106.1(4) . . ?
C54 C55 H55 127.0 . . ?
N15 C55 H55 127.0 . . ?
N14 C56 C57 111.7(4) . . ?
N14 C56 H56 124.2 . . ?
C57 C56 H56 124.2 . . ?
C58 C57 C56 105.7(4) . . ?
C58 C57 H57 127.1 . . ?
C56 C57 H57 127.1 . . ?
N13 C58 C57 106.9(4) . . ?
N13 C58 H58 126.5 . . ?
C57 C58 H58 126.5 . . ?
N15 C59 N13 108.0(3) . . ?
N15 C59 N17 109.3(4) . . ?
N13 C59 N17 108.2(4) . . ?
N15 C59 C60 110.6(4) . . ?
N13 C59 C60 109.3(4) . . ?
N17 C59 C60 111.3(4) . . ?
O2 C60 C59 107.5(4) . . ?
O2 C60 H60A 110.2 . . ?
C59 C60 H60A 110.2 . . ?
O2 C60 H60B 110.2 . . ?
C59 C60 H60B 110.2 . . ?
H60A C60 H60B 108.5 . . ?
O2 C61 C62 106.6(4) . . ?
O2 C61 H61A 110.4 . . ?
C62 C61 H61A 110.4 . . ?
O2 C61 H61B 110.4 . . ?
C62 C61 H61B 110.4 . . ?
H61A C61 H61B 108.6 . . ?
C66 C62 C63 119.8(4) . . ?
C66 C62 C61 120.6(4) . . ?
C63 C62 C61 119.6(4) . . ?
C64 C63 C62 120.1(4) . . ?
C64 C63 H63 119.9 . . ?
C62 C63 H63 119.9 . . ?
C63 C64 C65 121.5(5) . 2_667 ?
C63 C64 H64 119.3 . . ?
C65 C64 H64 119.3 2_667 . ?
C66 C65 C64 123.1(4) . 2_667 ?
C66 C65 C65 118.6(5) . 2_667 ?
C64 C65 C65 118.2(5) 2_667 2_667 ?
C62 C66 C65 121.7(4) . . ?
C62 C66 H66 119.2 . . ?
C65 C66 H66 119.2 . . ?
N23 C45 C46 110.4(4) . . ?
N23 C45 C44 122.7(5) . . ?
C46 C45 C44 126.9(5) . . ?
C47 C46 C45 107.8(5) . . ?
C47 C46 H46 126.1 . . ?
C45 C46 H46 126.1 . . ?
C46 C47 N24 105.2(4) . . ?
C46 C47 C48 132.2(5) . . ?
N24 C47 C48 122.6(5) . . ?
C45 C44 H44A 109.5 . . ?
C45 C44 H44B 109.5 . . ?
H44A C44 H44B 109.5 . . ?
C45 C44 H44C 109.5 . . ?
H44A C44 H44C 109.5 . . ?
H44B C44 H44C 109.5 . . ?
C47 C48 H48A 109.5 . . ?
C47 C48 H48B 109.5 . . ?
H48A C48 H48B 109.5 . . ?
C47 C48 H48C 109.5 . . ?
H48A C48 H48C 109.5 . . ?
H48B C48 H48C 109.5 . . ?
N19 C40 C41 109.4(4) . . ?
N19 C40 C39 123.3(4) . . ?
C41 C40 C39 127.3(4) . . ?
C42 C41 C40 107.7(4) . . ?
C42 C41 H41 126.1 . . ?
C40 C41 H41 126.1 . . ?
N20 C42 C41 105.7(4) . . ?
N20 C42 C43 122.2(4) . . ?
C41 C42 C43 132.1(5) . . ?
C40 C39 H39A 109.5 . . ?
C40 C39 H39B 109.5 . . ?
H39A C39 H39B 109.5 . . ?
C40 C39 H39C 109.5 . . ?
H39A C39 H39C 109.5 . . ?
H39B C39 H39C 109.5 . . ?
C42 C43 H43A 109.5 . . ?
C42 C43 H43B 109.5 . . ?
H43A C43 H43B 109.5 . . ?
C42 C43 H43C 109.5 . . ?
H43A C43 H43C 109.5 . . ?
H43B C43 H43C 109.5 . . ?
N21 C35 C36 109.5(4) . . ?
N21 C35 C34 123.1(5) . . ?
C36 C35 C34 127.3(5) . . ?
C37 C36 C35 108.3(4) . . ?
C37 C36 H36 125.9 . . ?
C35 C36 H36 125.9 . . ?
N22 C37 C36 105.1(4) . . ?
N22 C37 C38 122.6(4) . . ?
C36 C37 C38 132.3(5) . . ?
C35 C34 H34A 109.5 . . ?
C35 C34 H34B 109.5 . . ?
H34A C34 H34B 109.5 . . ?
C35 C34 H34C 109.5 . . ?
H34A C34 H34C 109.5 . . ?
H34B C34 H34C 109.5 . . ?
C37 C38 H38A 109.5 . . ?
C37 C38 H38B 109.5 . . ?
H38A C38 H38B 109.5 . . ?
C37 C38 H38C 109.5 . . ?
H38A C38 H38C 109.5 . . ?
H38B C38 H38C 109.5 . . ?
N24 C49 N22 110.7(3) . . ?
N24 C49 N20 110.0(4) . . ?
N22 C49 N20 110.4(4) . . ?
N24 C49 H49 108.5 . . ?
N22 C49 H49 108.5 . . ?
N20 C49 H49 108.5 . . ?
O5 C71 H71A 109.5 . . ?
O5 C71 H71B 109.5 . . ?
H71A C71 H71B 109.5 . . ?
O5 C71 H71C 109.5 . . ?
H71A C71 H71C 109.5 . . ?
H71B C71 H71C 109.5 . . ?
O5 C72 C73 111.9(7) . . ?
O5 C72 H72A 109.2 . . ?
C73 C72 H72A 109.2 . . ?
O5 C72 H72B 109.2 . . ?
C73 C72 H72B 109.2 . . ?
H72A C72 H72B 107.9 . . ?
O6 C73 C72 109.8(7) . . ?
O6 C73 H73A 109.7 . . ?
C72 C73 H73A 109.7 . . ?
O6 C73 H73B 109.7 . . ?
C72 C73 H73B 109.7 . . ?
H73A C73 H73B 108.2 . . ?
O6 C74 H74A 109.5 . . ?
O6 C74 H74B 109.5 . . ?
H74A C74 H74B 109.5 . . ?
O6 C74 H74C 109.5 . . ?
H74A C74 H74C 109.5 . . ?
H74B C74 H74C 109.5 . . ?
N25 C75 C76 176.8(10) . . ?
C75 C76 H76A 109.5 . . ?
C75 C76 H76B 109.5 . . ?
H76A C76 H76B 109.5 . . ?
C75 C76 H76C 109.5 . . ?
H76A C76 H76C 109.5 . . ?
H76B C76 H76C 109.5 . . ?
C79 C80 H80A 109.5 . . ?
C79 C80 H80B 109.5 . . ?
H80A C80 H80B 109.5 . . ?
C79 C80 H80C 109.5 . . ?
H80A C80 H80C 109.5 . . ?
H80B C80 H80C 109.5 . . ?
N26 C79 C80 172.8(17) . . ?
N4 Fe1 N6 87.91(15) . . ?
N4 Fe1 N2 88.08(15) . . ?
N6 Fe1 N2 86.54(15) . . ?
N4 Fe1 N7 90.23(15) . . ?
N6 Fe1 N7 176.97(14) . . ?
N2 Fe1 N7 90.99(14) . . ?
N4 Fe1 N9 91.21(15) . . ?
N6 Fe1 N9 92.58(15) . . ?
N2 Fe1 N9 178.89(15) . . ?
N7 Fe1 N9 89.86(14) . . ?
N4 Fe1 N11 177.84(15) . . ?
N6 Fe1 N11 93.65(15) . . ?
N2 Fe1 N11 93.50(15) . . ?
N7 Fe1 N11 88.27(15) . . ?
N9 Fe1 N11 87.24(15) . . ?
N18 Fe2 N16 87.72(16) . . ?
N18 Fe2 N14 86.77(16) . . ?
N16 Fe2 N14 87.88(16) . . ?
N18 Fe2 N21 91.84(16) . . ?
N16 Fe2 N21 91.15(16) . . ?
N14 Fe2 N21 178.34(15) . . ?
N18 Fe2 N19 178.73(16) . . ?
N16 Fe2 N19 91.76(15) . . ?
N14 Fe2 N19 92.05(15) . . ?
N21 Fe2 N19 89.32(15) . . ?
N18 Fe2 N23 93.70(16) . . ?
N16 Fe2 N23 178.52(15) . . ?
N14 Fe2 N23 92.64(16) . . ?
N21 Fe2 N23 88.36(16) . . ?
N19 Fe2 N23 86.83(15) . . ?
N27 C82 C81 175(3) . . ?
C82 C81 H81A 109.5 . . ?
C82 C81 H81B 109.5 . . ?
H81A C81 H81B 109.5 . . ?
C82 C81 H81C 109.5 . . ?
H81A C81 H81C 109.5 . . ?
H81B C81 H81C 109.5 . . ?

loop_
_geom_bond_atom_site_label_1
_geom_bond_atom_site_label_2
_geom_bond_distance
_geom_bond_site_symmetry_2
_geom_bond_publ_flag
F1 B1 1.347(7) . ?
O1 C27 1.400(5) . ?
O1 C28 1.429(6) . ?
N2 C17 1.321(6) . ?
N2 N1 1.364(5) . ?
N2 Fe1 1.946(3) . ?
C17 C18 1.389(7) . ?
C17 H17 0.9500 . ?
B1 F4 1.277(8) . ?
B1 F3 1.331(10) . ?
B1 F2 1.335(7) . ?
O3 C67 1.388(7) . ?
O3 C68 1.414(7) . ?
N4 C20 1.323(6) . ?
N4 N3 1.357(5) . ?
N4 Fe1 1.933(4) . ?
C18 C19 1.355(7) . ?
C18 H18 0.9500 . ?
B2 F8 1.322(8) . ?
B2 F5 1.347(8) . ?
B2 F6 1.353(8) . ?
B2 F7 1.378(8) . ?
O4 C70 1.373(8) . ?
O4 C69 1.435(9) . ?
N6 C23 1.314(6) . ?
N6 N5 1.378(5) . ?
N6 Fe1 1.943(4) . ?
C19 N1 1.363(6) . ?
C19 H19 0.9500 . ?
B3 F10 1.357(7) . ?
B3 F9 1.364(7) . ?
B3 F12 1.379(7) . ?
B3 F11 1.382(7) . ?
O2 C60 1.399(5) . ?
O2 C61 1.437(5) . ?
N1 C26 1.447(6) . ?
C20 C21 1.404(7) . ?
C20 H20 0.9500 . ?
B4 F15 1.355(7) . ?
B4 F14 1.369(7) . ?
B4 F16 1.377(7) . ?
B4 F13 1.378(7) . ?
O5 C72 1.390(9) . ?
O5 C71 1.398(9) . ?
N3 C22 1.353(6) . ?
N3 C26 1.451(6) . ?
C21 C22 1.341(7) . ?
C21 H21 0.9500 . ?
O6 C73 1.371(8) . ?
O6 C74 1.419(7) . ?
N5 C25 1.348(6) . ?
N5 C26 1.454(5) . ?
C22 H22 0.9500 . ?
N7 C2 1.331(5) . ?
N7 N8 1.373(5) . ?
N7 Fe1 1.973(3) . ?
C23 C24 1.397(7) . ?
C23 H23 0.9500 . ?
N9 C7 1.323(6) . ?
N9 N10 1.372(5) . ?
N9 Fe1 1.979(3) . ?
C24 C25 1.362(7) . ?
C24 H24 0.9500 . ?
N11 C12 1.335(6) . ?
N11 N12 1.376(5) . ?
N11 Fe1 1.982(4) . ?
C25 H25 0.9500 . ?
N8 C4 1.359(6) . ?
N8 C16 1.431(5) . ?
C26 C27 1.520(6) . ?
N10 C9 1.360(5) . ?
N10 C16 1.435(6) . ?
C27 H27A 0.9900 . ?
C27 H27B 0.9900 . ?
N12 C14 1.358(6) . ?
N12 C16 1.429(6) . ?
C28 C29 1.493(7) . ?
C28 H28A 0.9900 . ?
C28 H28B 0.9900 . ?
N18 C50 1.314(6) . ?
N18 N17 1.354(5) . ?
N18 Fe2 1.940(4) . ?
C29 C30 1.352(7) . ?
C29 C32 1.397(8) . ?
N16 C53 1.309(6) . ?
N16 N15 1.354(5) . ?
N16 Fe2 1.944(4) . ?
C30 C31 1.399(6) . ?
C30 H30 0.9500 . ?
N14 C56 1.328(6) . ?
N14 N13 1.374(5) . ?
N14 Fe2 1.944(4) . ?
C31 C33 1.400(7) 2_766 ?
C31 C31 1.409(9) 2_766 ?
N17 C52 1.357(6) . ?
N17 C59 1.462(6) . ?
C32 C33 1.359(7) . ?
C32 H32 0.9500 . ?
N15 C55 1.355(6) . ?
N15 C59 1.452(6) . ?
C33 C31 1.400(7) 2_766 ?
C33 H33 0.9500 . ?
N13 C58 1.356(6) . ?
N13 C59 1.457(6) . ?
C2 C3 1.388(6) . ?
C2 C1 1.506(6) . ?
N23 C45 1.331(6) . ?
N23 N24 1.376(5) . ?
N23 Fe2 1.975(4) . ?
C3 C4 1.367(6) . ?
C3 H3 0.9500 . ?
N19 C40 1.338(6) . ?
N19 N20 1.360(5) . ?
N19 Fe2 1.965(3) . ?
C4 C5 1.473(6) . ?
N21 C35 1.340(6) . ?
N21 N22 1.373(5) . ?
N21 Fe2 1.965(4) . ?
C1 H1A 0.9800 . ?
C1 H1B 0.9800 . ?
C1 H1C 0.9800 . ?
N24 C47 1.359(6) . ?
N24 C49 1.421(6) . ?
C5 H5A 0.9800 . ?
C5 H5B 0.9800 . ?
C5 H5C 0.9800 . ?
N20 C42 1.360(6) . ?
N20 C49 1.439(6) . ?
C7 C8 1.398(6) . ?
C7 C6 1.497(6) . ?
N22 C37 1.357(6) . ?
N22 C49 1.432(6) . ?
C8 C9 1.347(7) . ?
C8 H8 0.9500 . ?
N25 C75 1.142(8) . ?
C9 C10 1.485(6) . ?
C6 H6A 0.9800 . ?
C6 H6B 0.9800 . ?
C6 H6C 0.9800 . ?
C10 H10A 0.9800 . ?
C10 H10B 0.9800 . ?
C10 H10C 0.9800 . ?
C12 C13 1.396(7) . ?
C12 C11 1.489(7) . ?
C13 C14 1.358(7) . ?
C13 H13 0.9500 . ?
C14 C15 1.485(7) . ?
C11 H11A 0.9800 . ?
C11 H11B 0.9800 . ?
C11 H11C 0.9800 . ?
C15 H15A 0.9800 . ?
C15 H15B 0.9800 . ?
C15 H15C 0.9800 . ?
C16 H16 1.0000 . ?
C67 H67A 0.9800 . ?
C67 H67B 0.9800 . ?
C67 H67C 0.9800 . ?
C68 C69 1.477(9) . ?
C68 H68A 0.9900 . ?
C68 H68B 0.9900 . ?
C69 H69A 0.9900 . ?
C69 H69B 0.9900 . ?
C70 H70A 0.9800 . ?
C70 H70B 0.9800 . ?
C70 H70C 0.9800 . ?
C50 C51 1.390(7) . ?
C50 H50 0.9500 . ?
C51 C52 1.335(7) . ?
C51 H51 0.9500 . ?
C52 H52 0.9500 . ?
C53 C54 1.400(7) . ?
C53 H53 0.9500 . ?
C54 C55 1.354(7) . ?
C54 H54 0.9500 . ?
C55 H55 0.9500 . ?
C56 C57 1.391(7) . ?
C56 H56 0.9500 . ?
C57 C58 1.362(7) . ?
C57 H57 0.9500 . ?
C58 H58 0.9500 . ?
C59 C60 1.518(6) . ?
C60 H60A 0.9900 . ?
C60 H60B 0.9900 . ?
C61 C62 1.491(7) . ?
C61 H61A 0.9900 . ?
C61 H61B 0.9900 . ?
C62 C66 1.359(7) . ?
C62 C63 1.405(7) . ?
C63 C64 1.362(7) . ?
C63 H63 0.9500 . ?
C64 C65 1.403(6) 2_667 ?
C64 H64 0.9500 . ?
C65 C66 1.401(6) . ?
C65 C64 1.403(6) 2_667 ?
C65 C65 1.430(9) 2_667 ?
C66 H66 0.9500 . ?
C45 C46 1.391(7) . ?
C45 C44 1.490(7) . ?
C46 C47 1.359(7) . ?
C46 H46 0.9500 . ?
C47 C48 1.485(7) . ?
C44 H44A 0.9800 . ?
C44 H44B 0.9800 . ?
C44 H44C 0.9800 . ?
C48 H48A 0.9800 . ?
C48 H48B 0.9800 . ?
C48 H48C 0.9800 . ?
C40 C41 1.388(7) . ?
C40 C39 1.485(7) . ?
C41 C42 1.360(7) . ?
C41 H41 0.9500 . ?
C42 C43 1.483(7) . ?
C39 H39A 0.9800 . ?
C39 H39B 0.9800 . ?
C39 H39C 0.9800 . ?
C43 H43A 0.9800 . ?
C43 H43B 0.9800 . ?
C43 H43C 0.9800 . ?
C35 C36 1.393(7) . ?
C35 C34 1.475(7) . ?
C36 C37 1.360(7) . ?
C36 H36 0.9500 . ?
C37 C38 1.475(7) . ?
C34 H34A 0.9800 . ?
C34 H34B 0.9800 . ?
C34 H34C 0.9800 . ?
C38 H38A 0.9800 . ?
C38 H38B 0.9800 . ?
C38 H38C 0.9800 . ?
C49 H49 1.0000 . ?
C71 H71A 0.9800 . ?
C71 H71B 0.9800 . ?
C71 H71C 0.9800 . ?
C72 C73 1.464(11) . ?
C72 H72A 0.9900 . ?
C72 H72B 0.9900 . ?
C73 H73A 0.9900 . ?
C73 H73B 0.9900 . ?
C74 H74A 0.9800 . ?
C74 H74B 0.9800 . ?
C74 H74C 0.9800 . ?
C75 C76 1.420(9) . ?
C76 H76A 0.9800 . ?
C76 H76B 0.9800 . ?
C76 H76C 0.9800 . ?
N26 C79 1.148(8) . ?
C80 C79 1.467(9) . ?
C80 H80A 0.9800 . ?
C80 H80B 0.9800 . ?
C80 H80C 0.9800 . ?
C82 N27 1.02(2) . ?
C82 C81 1.21(2) . ?
C81 H81A 0.9800 . ?
C81 H81B 0.9800 . ?
C81 H81C 0.9800 . ?

loop_
_geom_torsion_atom_site_label_1
_geom_torsion_atom_site_label_2
_geom_torsion_atom_site_label_3
_geom_torsion_atom_site_label_4
_geom_torsion
_geom_torsion_site_symmetry_1
_geom_torsion_site_symmetry_2
_geom_torsion_site_symmetry_3
_geom_torsion_site_symmetry_4
_geom_torsion_publ_flag
Fe1 N7 N8 C16 0.7(5) . . . . ?
Fe1 N9 N10 C16 5.0(5) . . . . ?
Fe1 N11 N12 C16 1.3(4) . . . . ?
Fe1 N2 N1 C26 4.6(5) . . . . ?
Fe1 N4 N3 C26 1.9(5) . . . . ?
Fe1 N6 N5 C26 -0.1(5) . . . . ?
Fe2 N19 N20 C49 -3.0(5) . . . . ?
Fe2 N21 N22 C49 0.5(5) . . . . ?
Fe2 N23 N24 C49 1.0(5) . . . . ?
Fe2 N14 N13 C59 2.5(5) . . . . ?
Fe2 N16 N15 C59 -1.5(5) . . . . ?
Fe2 N18 N17 C59 0.3(5) . . . . ?
